data_7707789
loop_
_publ_author_name
'Nguyen, Duc Hanh'
'Merel, Delphine'
'Merle, Nicolas'
'Trivelli, Xavier'
'Capet, Fr\'ed\'eric'
'Gauvin, R\'egis M'

_publ_section_title
;
 Isonitrile ruthenium and iron PNP complexes: synthesis, characterization
 and catalytic assessment for base-free dehydrogenative coupling of
 alcohols.
;
_journal_issue 29
_journal_name_full 'Dalton transactions (Cambridge, England : 2003)'
_journal_page_first 10067
_journal_page_last 10081
_journal_paper_doi 10.1039/d1dt01722e
_journal_volume 50
_journal_year 2021
_chemical_formula_moiety 'C24 H45 Cl N2 P2 Ru'
_chemical_formula_sum 'C24 H45 Cl N2 P2 Ru'
_chemical_formula_weight 560.08
_chemical_name_systematic '[Ru(H)(Cl)(PhCH2NC)(PNPH)]'
_chemical_properties_physical Air-sensitive
_space_group_crystal_system triclinic
_space_group_IT_number 2
_space_group_name_Hall '-P 1'
_space_group_name_H-M_alt 'P -1'
_atom_sites_solution_hydrogens mixed
_atom_sites_solution_primary dual
_audit_creation_date 2017-07-03
_audit_creation_method
;
Olex2 1.2
(compiled 2017.03.28 svn.r3405 for OlexSys, GUI svn.r5337)
;
_audit_update_record
;
2020-05-29 deposited with the CCDC.	2021-06-24 downloaded from the CCDC.
;
_cell_angle_alpha 95.338(2)
_cell_angle_beta 100.577(2)
_cell_angle_gamma 101.593(2)
_cell_formula_units_Z 2
_cell_length_a 8.3282(3)
_cell_length_b 11.0727(3)
_cell_length_c 15.3743(5)
_cell_measurement_reflns_used 9750
_cell_measurement_temperature 100.0
_cell_measurement_theta_max 30.34
_cell_measurement_theta_min 2.48
_cell_volume 1352.75(8)
_computing_cell_refinement 'SAINT v8.37A (Bruker, 2015)'
_computing_data_reduction 'SAINT v8.37A (Bruker, 2015)'
_computing_molecular_graphics 'Olex2 (Dolomanov et al., 2009)'
_computing_publication_material 'Olex2 (Dolomanov et al., 2009)'
_computing_structure_refinement 'ShelXL (Sheldrick, 2015b)'
_computing_structure_solution 'XT (Sheldrick, 2015a)'
_diffrn_ambient_temperature 100.0
_diffrn_measured_fraction_theta_full 1.000
_diffrn_measured_fraction_theta_max 0.997
_diffrn_measurement_device_type 'Bruker APEX-II CCD'
_diffrn_measurement_method '\f and \w scans'
_diffrn_radiation_type MoK\a
_diffrn_radiation_wavelength 0.71073
_diffrn_reflns_av_R_equivalents 0.0365
_diffrn_reflns_av_unetI/netI 0.0249
_diffrn_reflns_Laue_measured_fraction_full 1.000
_diffrn_reflns_Laue_measured_fraction_max 0.997
_diffrn_reflns_limit_h_max 11
_diffrn_reflns_limit_h_min -11
_diffrn_reflns_limit_k_max 15
_diffrn_reflns_limit_k_min -15
_diffrn_reflns_limit_l_max 21
_diffrn_reflns_limit_l_min -21
_diffrn_reflns_number 64860
_diffrn_reflns_point_group_measured_fraction_full 1.000
_diffrn_reflns_point_group_measured_fraction_max 0.997
_diffrn_reflns_theta_full 25.242
_diffrn_reflns_theta_max 30.481
_diffrn_reflns_theta_min 1.360
_diffrn_standards_number 0
_exptl_absorpt_coefficient_mu 0.810
_exptl_absorpt_correction_T_max 0.7461
_exptl_absorpt_correction_T_min 0.6994
_exptl_absorpt_correction_type multi-scan
_exptl_absorpt_process_details
'SADABS-2016/2 (Bruker,2016/2) was used for absorption correction. wR2(int) was 0.0894 before and 0.0471 after correction. The Ratio of minimum to maximum transmission is 0.9374. The \l/2 correction factor is Not present.'
_exptl_crystal_colour colourless
_exptl_crystal_colour_primary colourless
_exptl_crystal_density_diffrn 1.375
_exptl_crystal_description prism
_exptl_crystal_F_000 588
_exptl_crystal_recrystallization_method 'Re-crystallisation from solvent: toluene/pentane'
_exptl_crystal_size_max 0.21
_exptl_crystal_size_mid 0.1
_exptl_crystal_size_min 0.09
_refine_diff_density_max 0.494
_refine_diff_density_min -0.912
_refine_diff_density_rms 0.074
_refine_ls_extinction_method none
_refine_ls_goodness_of_fit_ref 1.055
_refine_ls_hydrogen_treatment mixed
_refine_ls_matrix_type full
_refine_ls_number_parameters 287
_refine_ls_number_reflns 8202
_refine_ls_number_restraints 0
_refine_ls_restrained_S_all 1.055
_refine_ls_R_factor_all 0.0288
_refine_ls_R_factor_gt 0.0244
_refine_ls_shift/su_max 0.001
_refine_ls_shift/su_mean 0.000
_refine_ls_structure_factor_coef Fsqd
_refine_ls_weighting_details 'w=1/[\s^2^(Fo^2^)+(0.0255P)^2^+0.8763P] where P=(Fo^2^+2Fc^2^)/3'
_refine_ls_weighting_scheme calc
_refine_ls_wR_factor_gt 0.0583
_refine_ls_wR_factor_ref 0.0603
_reflns_Friedel_coverage 0.000
_reflns_number_gt 7437
_reflns_number_total 8202
_reflns_threshold_expression 'I > 2\s(I)'
_cod_data_source_file d1dt01722e2.cif
_cod_data_source_block mo_dhng133_0m
_cod_depositor_comments 'Adding full bibliography for 7707785--7707792.cif.'
_cod_database_code 7707789
_shelx_shelxl_version_number 2014/7
_shelx_space_group_comment
;
The symmetry employed for this shelxl refinement is uniquely defined
by the following loop, which should always be used as a source of
symmetry information in preference to the above space-group names.
They are only intended as comments.
;
_olex2_refinement_description
;
1. Fixed Uiso
 At 1.2 times of:
  All C(H) groups, All C(H,H) groups
 At 1.5 times of:
  All C(H,H,H) groups
2.a Ternary CH refined with riding coordinates:
 C1(H1A), C4(H4), C14(H14), C11(H11)
2.b Secondary CH2 refined with riding coordinates:
 C7(H7A,H7B), C10(H10A,H10B), C8(H8A,H8B), C9(H9A,H9B), C18(H18A,H18B)
2.c Aromatic/amide H refined with riding coordinates:
 C24(H24), C22(H22), C23(H23), C20(H20), C21(H21)
2.d Idealised Me refined as rotating group:
 C2(H2A,H2B,H2C), C6(H6A,H6B,H6C), C5(H5A,H5B,H5C), C3(H3A,H3B,H3C), C13(H13A,
 H13B,H13C), C12(H12A,H12B,H12C), C15(H15A,H15B,H15C), C16(H16A,H16B,H16C)
;
_olex2_submission_special_instructions 'No special instructions were received'

loop_
_space_group_symop_operation_xyz
'x, y, z'
'-x, -y, -z'

loop_
_atom_site_label
_atom_site_type_symbol
_atom_site_fract_x
_atom_site_fract_y
_atom_site_fract_z
_atom_site_U_iso_or_equiv
_atom_site_adp_type
_atom_site_occupancy
_atom_site_site_symmetry_order
_atom_site_calc_flag
_atom_site_refinement_flags_posn
_atom_site_refinement_flags_adp
_atom_site_refinement_flags_occupancy
_atom_site_disorder_assembly
_atom_site_disorder_group
Ru1 Ru 0.70373(2) 0.65444(2) 0.20440(2) 0.01061(3) Uani 1 1 d . . . . .
P1 P 0.82031(5) 0.82477(3) 0.14124(2) 0.01170(7) Uani 1 1 d . . . . .
Cl1 Cl 0.42662(5) 0.63671(4) 0.09487(3) 0.02097(8) Uani 1 1 d . . . . .
P2 P 0.61856(5) 0.45702(4) 0.23963(3) 0.01395(7) Uani 1 1 d . . . . .
N1 N 0.76912(16) 0.55040(12) 0.09252(9) 0.0139(2) Uani 1 1 d . . . . .
N2 N 0.6237(2) 0.78427(14) 0.37064(10) 0.0253(3) Uani 1 1 d . . . . .
C7 C 0.86363(19) 0.74966(14) 0.03786(10) 0.0160(3) Uani 1 1 d . . . . .
H7A H 0.7658 0.7402 -0.0118 0.019 Uiso 1 1 calc R . . . .
H7B H 0.9613 0.8028 0.0216 0.019 Uiso 1 1 calc R . . . .
C1 C 0.68524(19) 0.92781(14) 0.09420(10) 0.0154(3) Uani 1 1 d . . . . .
H1A H 0.5941 0.8727 0.0473 0.018 Uiso 1 1 calc R . . . .
C4 C 1.02362(18) 0.93005(14) 0.19635(10) 0.0160(3) Uani 1 1 d . . . . .
H4 H 1.0514 0.9948 0.1569 0.019 Uiso 1 1 calc R . . . .
C10 C 0.6721(2) 0.35664(14) 0.15136(11) 0.0195(3) Uani 1 1 d . . . . .
H10A H 0.7082 0.2849 0.1763 0.023 Uiso 1 1 calc R . . . .
H10B H 0.5722 0.3243 0.1028 0.023 Uiso 1 1 calc R . . . .
C8 C 0.89950(19) 0.62248(14) 0.05166(10) 0.0169(3) Uani 1 1 d . . . . .
H8A H 0.9010 0.5765 -0.0065 0.020 Uiso 1 1 calc R . . . .
H8B H 1.0110 0.6329 0.0911 0.020 Uiso 1 1 calc R . . . .
C14 C 0.39033(19) 0.39250(14) 0.22325(11) 0.0188(3) Uani 1 1 d . . . . .
H14 H 0.3441 0.3954 0.1589 0.023 Uiso 1 1 calc R . . . .
C19 C 0.4577(2) 0.82005(14) 0.48384(10) 0.0171(3) Uani 1 1 d . . . . .
C2 C 0.5971(2) 0.98148(15) 0.16229(11) 0.0200(3) Uani 1 1 d . . . . .
H2A H 0.5507 0.9155 0.1949 0.030 Uiso 1 1 calc GR . . . .
H2B H 0.5064 1.0158 0.1313 0.030 Uiso 1 1 calc GR . . . .
H2C H 0.6778 1.0476 0.2044 0.030 Uiso 1 1 calc GR . . . .
C6 C 1.16470(19) 0.85904(16) 0.20902(11) 0.0218(3) Uani 1 1 d . . . . .
H6A H 1.1325 0.7875 0.2402 0.033 Uiso 1 1 calc GR . . . .
H6B H 1.2675 0.9144 0.2444 0.033 Uiso 1 1 calc GR . . . .
H6C H 1.1843 0.8298 0.1505 0.033 Uiso 1 1 calc GR . . . .
C9 C 0.8125(2) 0.43131(14) 0.11429(11) 0.0176(3) Uani 1 1 d . . . . .
H9A H 0.9190 0.4484 0.1590 0.021 Uiso 1 1 calc R . . . .
H9B H 0.8272 0.3831 0.0599 0.021 Uiso 1 1 calc R . . . .
C5 C 1.0103(2) 0.99606(16) 0.28604(11) 0.0210(3) Uani 1 1 d . . . . .
H5A H 0.9350 1.0532 0.2755 0.032 Uiso 1 1 calc GR . . . .
H5B H 1.1216 1.0431 0.3177 0.032 Uiso 1 1 calc GR . . . .
H5C H 0.9658 0.9342 0.3222 0.032 Uiso 1 1 calc GR . . . .
C17 C 0.65676(19) 0.73553(14) 0.30679(10) 0.0162(3) Uani 1 1 d . . . . .
C11 C 0.7163(2) 0.40848(15) 0.34518(11) 0.0197(3) Uani 1 1 d . . . . .
H11 H 0.6566 0.3216 0.3483 0.024 Uiso 1 1 calc R . . . .
C24 C 0.4539(2) 0.88904(15) 0.56368(10) 0.0187(3) Uani 1 1 d . . . . .
H24 H 0.5558 0.9266 0.6046 0.022 Uiso 1 1 calc R . . . .
C22 C 0.1530(2) 0.84914(17) 0.52448(12) 0.0260(4) Uani 1 1 d . . . . .
H22 H 0.0495 0.8591 0.5384 0.031 Uiso 1 1 calc R . . . .
C23 C 0.3025(2) 0.90333(16) 0.58380(11) 0.0227(3) Uani 1 1 d . . . . .
H23 H 0.3012 0.9505 0.6385 0.027 Uiso 1 1 calc R . . . .
C20 C 0.3077(2) 0.76649(16) 0.42491(11) 0.0233(3) Uani 1 1 d . . . . .
H20 H 0.3087 0.7196 0.3701 0.028 Uiso 1 1 calc R . . . .
C3 C 0.7713(2) 1.02947(16) 0.04619(11) 0.0229(3) Uani 1 1 d . . . . .
H3A H 0.8567 1.0905 0.0899 0.034 Uiso 1 1 calc GR . . . .
H3B H 0.6879 1.0710 0.0159 0.034 Uiso 1 1 calc GR . . . .
H3C H 0.8245 0.9919 0.0021 0.034 Uiso 1 1 calc GR . . . .
C13 C 0.9017(2) 0.40951(17) 0.34797(13) 0.0258(4) Uani 1 1 d . . . . .
H13A H 0.9107 0.3458 0.3015 0.039 Uiso 1 1 calc GR . . . .
H13B H 0.9534 0.3919 0.4066 0.039 Uiso 1 1 calc GR . . . .
H13C H 0.9594 0.4915 0.3375 0.039 Uiso 1 1 calc GR . . . .
C18 C 0.6251(2) 0.80547(17) 0.46473(11) 0.0226(3) Uani 1 1 d . . . . .
H18A H 0.7111 0.8816 0.4920 0.027 Uiso 1 1 calc R . . . .
H18B H 0.6572 0.7348 0.4931 0.027 Uiso 1 1 calc R . . . .
C21 C 0.1554(2) 0.78047(16) 0.44491(12) 0.0259(4) Uani 1 1 d . . . . .
H21 H 0.0534 0.7430 0.4040 0.031 Uiso 1 1 calc R . . . .
C12 C 0.7015(2) 0.49216(19) 0.42660(12) 0.0289(4) Uani 1 1 d . . . . .
H12A H 0.7635 0.5772 0.4261 0.043 Uiso 1 1 calc GR . . . .
H12B H 0.7482 0.4610 0.4811 0.043 Uiso 1 1 calc GR . . . .
H12C H 0.5832 0.4920 0.4249 0.043 Uiso 1 1 calc GR . . . .
C15 C 0.3034(2) 0.47436(18) 0.27509(13) 0.0286(4) Uani 1 1 d . . . . .
H15A H 0.3362 0.4700 0.3391 0.043 Uiso 1 1 calc GR . . . .
H15B H 0.1817 0.4451 0.2557 0.043 Uiso 1 1 calc GR . . . .
H15C H 0.3364 0.5606 0.2638 0.043 Uiso 1 1 calc GR . . . .
C16 C 0.3407(2) 0.25569(17) 0.23611(16) 0.0345(4) Uani 1 1 d . . . . .
H16A H 0.4009 0.2068 0.2027 0.052 Uiso 1 1 calc GR . . . .
H16B H 0.2197 0.2250 0.2141 0.052 Uiso 1 1 calc GR . . . .
H16C H 0.3696 0.2476 0.2997 0.052 Uiso 1 1 calc GR . . . .
H1 H 0.674(3) 0.5287(18) 0.0514(13) 0.020(5) Uiso 1 1 d . . . . .
H H 0.880(3) 0.659(2) 0.2622(14) 0.031(6) Uiso 1 1 d . . . . .

loop_
_atom_site_aniso_label
_atom_site_aniso_U_11
_atom_site_aniso_U_22
_atom_site_aniso_U_33
_atom_site_aniso_U_23
_atom_site_aniso_U_13
_atom_site_aniso_U_12
Ru1 0.00854(5) 0.01057(6) 0.01344(5) 0.00200(4) 0.00471(4) 0.00141(4)
P1 0.01066(16) 0.01132(16) 0.01337(16) 0.00179(13) 0.00462(12) 0.00105(13)
Cl1 0.01684(17) 0.02133(18) 0.02336(18) -0.00001(14) 0.00271(14) 0.00377(14)
P2 0.01137(17) 0.01179(17) 0.02024(18) 0.00420(13) 0.00682(13) 0.00204(13)
N1 0.0116(6) 0.0134(6) 0.0183(6) 0.0015(5) 0.0068(5) 0.0035(5)
N2 0.0366(9) 0.0227(7) 0.0213(7) 0.0034(6) 0.0152(6) 0.0090(6)
C7 0.0176(7) 0.0156(7) 0.0162(6) 0.0020(5) 0.0090(5) 0.0018(6)
C1 0.0158(7) 0.0145(7) 0.0161(6) 0.0032(5) 0.0038(5) 0.0031(5)
C4 0.0123(6) 0.0161(7) 0.0180(7) 0.0019(5) 0.0051(5) -0.0020(5)
C10 0.0211(8) 0.0123(7) 0.0276(8) 0.0030(6) 0.0115(6) 0.0034(6)
C8 0.0153(7) 0.0161(7) 0.0218(7) 0.0020(6) 0.0112(6) 0.0029(6)
C14 0.0124(7) 0.0150(7) 0.0281(8) 0.0032(6) 0.0066(6) -0.0013(5)
C19 0.0252(8) 0.0137(7) 0.0149(6) 0.0047(5) 0.0076(6) 0.0056(6)
C2 0.0215(8) 0.0195(7) 0.0223(7) 0.0038(6) 0.0076(6) 0.0088(6)
C6 0.0116(7) 0.0264(8) 0.0256(8) 0.0005(6) 0.0043(6) 0.0011(6)
C9 0.0175(7) 0.0145(7) 0.0246(7) 0.0037(6) 0.0101(6) 0.0063(6)
C5 0.0165(7) 0.0223(8) 0.0207(7) -0.0031(6) 0.0038(6) -0.0011(6)
C17 0.0163(7) 0.0140(7) 0.0194(7) 0.0049(5) 0.0064(5) 0.0026(5)
C11 0.0173(7) 0.0192(7) 0.0261(8) 0.0118(6) 0.0076(6) 0.0054(6)
C24 0.0257(8) 0.0165(7) 0.0143(6) 0.0030(5) 0.0064(6) 0.0034(6)
C22 0.0264(9) 0.0261(9) 0.0295(9) 0.0084(7) 0.0117(7) 0.0079(7)
C23 0.0318(9) 0.0231(8) 0.0167(7) 0.0032(6) 0.0113(6) 0.0082(7)
C20 0.0328(9) 0.0189(8) 0.0173(7) -0.0009(6) 0.0034(6) 0.0069(7)
C3 0.0262(8) 0.0220(8) 0.0243(8) 0.0109(6) 0.0089(6) 0.0067(7)
C13 0.0175(8) 0.0289(9) 0.0346(9) 0.0155(7) 0.0066(7) 0.0073(7)
C18 0.0290(9) 0.0260(8) 0.0170(7) 0.0037(6) 0.0099(6) 0.0110(7)
C21 0.0250(9) 0.0223(8) 0.0274(8) 0.0019(7) 0.0011(7) 0.0030(7)
C12 0.0309(9) 0.0374(10) 0.0224(8) 0.0112(7) 0.0072(7) 0.0124(8)
C15 0.0148(8) 0.0341(10) 0.0366(10) -0.0019(8) 0.0119(7) 0.0018(7)
C16 0.0230(9) 0.0204(9) 0.0589(13) 0.0130(9) 0.0107(9) -0.0039(7)

loop_
_atom_type_symbol
_atom_type_description
_atom_type_scat_dispersion_real
_atom_type_scat_dispersion_imag
_atom_type_scat_source
C C 0.0033 0.0016 'International Tables Vol C Tables 4.2.6.8 and 6.1.1.4'
H H 0.0000 0.0000 'International Tables Vol C Tables 4.2.6.8 and 6.1.1.4'
Cl Cl 0.1484 0.1585 'International Tables Vol C Tables 4.2.6.8 and 6.1.1.4'
N N 0.0061 0.0033 'International Tables Vol C Tables 4.2.6.8 and 6.1.1.4'
P P 0.1023 0.0942 'International Tables Vol C Tables 4.2.6.8 and 6.1.1.4'
Ru Ru -1.2594 0.8363 'International Tables Vol C Tables 4.2.6.8 and 6.1.1.4'

loop_
_geom_angle_atom_site_label_1
_geom_angle_atom_site_label_2
_geom_angle_atom_site_label_3
_geom_angle
_geom_angle_site_symmetry_1
_geom_angle_site_symmetry_3
_geom_angle_publ_flag
P1 Ru1 Cl1 88.995(13) . . ?
P1 Ru1 H 89.4(8) . . ?
Cl1 Ru1 H 173.5(8) . . ?
P2 Ru1 P1 164.463(14) . . ?
P2 Ru1 Cl1 92.044(14) . . ?
P2 Ru1 H 87.8(8) . . ?
N1 Ru1 P1 82.71(3) . . ?
N1 Ru1 Cl1 84.05(4) . . ?
N1 Ru1 P2 81.98(3) . . ?
N1 Ru1 H 89.5(8) . . ?
C17 Ru1 P1 100.38(5) . . ?
C17 Ru1 Cl1 99.67(5) . . ?
C17 Ru1 P2 94.73(5) . . ?
C17 Ru1 N1 175.16(5) . . ?
C17 Ru1 H 86.8(8) . . ?
C7 P1 Ru1 102.10(5) . . ?
C7 P1 C1 100.76(7) . . ?
C7 P1 C4 103.99(7) . . ?
C1 P1 Ru1 119.45(5) . . ?
C4 P1 Ru1 121.61(5) . . ?
C4 P1 C1 105.54(7) . . ?
C10 P2 Ru1 103.23(5) . . ?
C10 P2 C14 100.79(7) . . ?
C10 P2 C11 104.23(7) . . ?
C14 P2 Ru1 117.59(5) . . ?
C14 P2 C11 106.24(7) . . ?
C11 P2 Ru1 121.69(6) . . ?
Ru1 N1 H1 104.2(13) . . ?
C8 N1 Ru1 115.11(9) . . ?
C8 N1 C9 110.34(11) . . ?
C8 N1 H1 108.0(13) . . ?
C9 N1 Ru1 112.99(9) . . ?
C9 N1 H1 105.4(12) . . ?
C17 N2 C18 154.34(16) . . ?
P1 C7 H7A 109.6 . . ?
P1 C7 H7B 109.6 . . ?
H7A C7 H7B 108.1 . . ?
C8 C7 P1 110.22(10) . . ?
C8 C7 H7A 109.6 . . ?
C8 C7 H7B 109.6 . . ?
P1 C1 H1A 105.6 . . ?
C2 C1 P1 112.72(10) . . ?
C2 C1 H1A 105.6 . . ?
C2 C1 C3 111.44(13) . . ?
C3 C1 P1 114.84(11) . . ?
C3 C1 H1A 105.6 . . ?
P1 C4 H4 108.1 . . ?
C6 C4 P1 111.18(11) . . ?
C6 C4 H4 108.1 . . ?
C5 C4 P1 110.41(10) . . ?
C5 C4 H4 108.1 . . ?
C5 C4 C6 110.73(13) . . ?
P2 C10 H10A 109.7 . . ?
P2 C10 H10B 109.7 . . ?
H10A C10 H10B 108.2 . . ?
C9 C10 P2 109.65(11) . . ?
C9 C10 H10A 109.7 . . ?
C9 C10 H10B 109.7 . . ?
N1 C8 C7 110.16(12) . . ?
N1 C8 H8A 109.6 . . ?
N1 C8 H8B 109.6 . . ?
C7 C8 H8A 109.6 . . ?
C7 C8 H8B 109.6 . . ?
H8A C8 H8B 108.1 . . ?
P2 C14 H14 105.2 . . ?
C15 C14 P2 112.68(11) . . ?
C15 C14 H14 105.2 . . ?
C15 C14 C16 112.15(15) . . ?
C16 C14 P2 115.24(12) . . ?
C16 C14 H14 105.2 . . ?
C24 C19 C18 118.91(15) . . ?
C20 C19 C24 118.82(15) . . ?
C20 C19 C18 122.28(14) . . ?
C1 C2 H2A 109.5 . . ?
C1 C2 H2B 109.5 . . ?
C1 C2 H2C 109.5 . . ?
H2A C2 H2B 109.5 . . ?
H2A C2 H2C 109.5 . . ?
H2B C2 H2C 109.5 . . ?
C4 C6 H6A 109.5 . . ?
C4 C6 H6B 109.5 . . ?
C4 C6 H6C 109.5 . . ?
H6A C6 H6B 109.5 . . ?
H6A C6 H6C 109.5 . . ?
H6B C6 H6C 109.5 . . ?
N1 C9 C10 109.02(12) . . ?
N1 C9 H9A 109.9 . . ?
N1 C9 H9B 109.9 . . ?
C10 C9 H9A 109.9 . . ?
C10 C9 H9B 109.9 . . ?
H9A C9 H9B 108.3 . . ?
C4 C5 H5A 109.5 . . ?
C4 C5 H5B 109.5 . . ?
C4 C5 H5C 109.5 . . ?
H5A C5 H5B 109.5 . . ?
H5A C5 H5C 109.5 . . ?
H5B C5 H5C 109.5 . . ?
N2 C17 Ru1 178.39(15) . . ?
P2 C11 H11 108.3 . . ?
C13 C11 P2 110.99(11) . . ?
C13 C11 H11 108.3 . . ?
C12 C11 P2 111.59(11) . . ?
C12 C11 H11 108.3 . . ?
C12 C11 C13 109.25(15) . . ?
C19 C24 H24 119.8 . . ?
C23 C24 C19 120.46(16) . . ?
C23 C24 H24 119.8 . . ?
C23 C22 H22 120.2 . . ?
C21 C22 H22 120.2 . . ?
C21 C22 C23 119.67(17) . . ?
C24 C23 H23 119.9 . . ?
C22 C23 C24 120.30(15) . . ?
C22 C23 H23 119.9 . . ?
C19 C20 H20 119.6 . . ?
C19 C20 C21 120.89(15) . . ?
C21 C20 H20 119.6 . . ?
C1 C3 H3A 109.5 . . ?
C1 C3 H3B 109.5 . . ?
C1 C3 H3C 109.5 . . ?
H3A C3 H3B 109.5 . . ?
H3A C3 H3C 109.5 . . ?
H3B C3 H3C 109.5 . . ?
C11 C13 H13A 109.5 . . ?
C11 C13 H13B 109.5 . . ?
C11 C13 H13C 109.5 . . ?
H13A C13 H13B 109.5 . . ?
H13A C13 H13C 109.5 . . ?
H13B C13 H13C 109.5 . . ?
N2 C18 C19 113.05(14) . . ?
N2 C18 H18A 109.0 . . ?
N2 C18 H18B 109.0 . . ?
C19 C18 H18A 109.0 . . ?
C19 C18 H18B 109.0 . . ?
H18A C18 H18B 107.8 . . ?
C22 C21 C20 119.86(17) . . ?
C22 C21 H21 120.1 . . ?
C20 C21 H21 120.1 . . ?
C11 C12 H12A 109.5 . . ?
C11 C12 H12B 109.5 . . ?
C11 C12 H12C 109.5 . . ?
H12A C12 H12B 109.5 . . ?
H12A C12 H12C 109.5 . . ?
H12B C12 H12C 109.5 . . ?
C14 C15 H15A 109.5 . . ?
C14 C15 H15B 109.5 . . ?
C14 C15 H15C 109.5 . . ?
H15A C15 H15B 109.5 . . ?
H15A C15 H15C 109.5 . . ?
H15B C15 H15C 109.5 . . ?
C14 C16 H16A 109.5 . . ?
C14 C16 H16B 109.5 . . ?
C14 C16 H16C 109.5 . . ?
H16A C16 H16B 109.5 . . ?
H16A C16 H16C 109.5 . . ?
H16B C16 H16C 109.5 . . ?

loop_
_geom_bond_atom_site_label_1
_geom_bond_atom_site_label_2
_geom_bond_distance
_geom_bond_site_symmetry_2
_geom_bond_publ_flag
Ru1 P1 2.3225(4) . ?
Ru1 Cl1 2.5555(4) . ?
Ru1 P2 2.3050(4) . ?
Ru1 N1 2.1931(13) . ?
Ru1 C17 1.8819(16) . ?
Ru1 H 1.56(2) . ?
P1 C7 1.8529(15) . ?
P1 C1 1.8602(15) . ?
P1 C4 1.8547(15) . ?
P2 C10 1.8482(16) . ?
P2 C14 1.8525(16) . ?
P2 C11 1.8541(16) . ?
N1 C8 1.4853(19) . ?
N1 C9 1.4869(19) . ?
N1 H1 0.89(2) . ?
N2 C17 1.179(2) . ?
N2 C18 1.441(2) . ?
C7 H7A 0.9900 . ?
C7 H7B 0.9900 . ?
C7 C8 1.523(2) . ?
C1 H1A 1.0000 . ?
C1 C2 1.526(2) . ?
C1 C3 1.533(2) . ?
C4 H4 1.0000 . ?
C4 C6 1.534(2) . ?
C4 C5 1.533(2) . ?
C10 H10A 0.9900 . ?
C10 H10B 0.9900 . ?
C10 C9 1.523(2) . ?
C8 H8A 0.9900 . ?
C8 H8B 0.9900 . ?
C14 H14 1.0000 . ?
C14 C15 1.524(2) . ?
C14 C16 1.529(2) . ?
C19 C24 1.393(2) . ?
C19 C20 1.386(2) . ?
C19 C18 1.513(2) . ?
C2 H2A 0.9800 . ?
C2 H2B 0.9800 . ?
C2 H2C 0.9800 . ?
C6 H6A 0.9800 . ?
C6 H6B 0.9800 . ?
C6 H6C 0.9800 . ?
C9 H9A 0.9900 . ?
C9 H9B 0.9900 . ?
C5 H5A 0.9800 . ?
C5 H5B 0.9800 . ?
C5 H5C 0.9800 . ?
C11 H11 1.0000 . ?
C11 C13 1.535(2) . ?
C11 C12 1.526(3) . ?
C24 H24 0.9500 . ?
C24 C23 1.388(2) . ?
C22 H22 0.9500 . ?
C22 C23 1.387(3) . ?
C22 C21 1.385(3) . ?
C23 H23 0.9500 . ?
C20 H20 0.9500 . ?
C20 C21 1.393(3) . ?
C3 H3A 0.9800 . ?
C3 H3B 0.9800 . ?
C3 H3C 0.9800 . ?
C13 H13A 0.9800 . ?
C13 H13B 0.9800 . ?
C13 H13C 0.9800 . ?
C18 H18A 0.9900 . ?
C18 H18B 0.9900 . ?
C21 H21 0.9500 . ?
C12 H12A 0.9800 . ?
C12 H12B 0.9800 . ?
C12 H12C 0.9800 . ?
C15 H15A 0.9800 . ?
C15 H15B 0.9800 . ?
C15 H15C 0.9800 . ?
C16 H16A 0.9800 . ?
C16 H16B 0.9800 . ?
C16 H16C 0.9800 . ?
